data_4003193
loop_
_publ_author_name
'McKellar, Scott C.'
'Sotelo, Jorge'
'Greenaway, Alex'
'Mowat, John P. S.'
'Kvam, Odin'
'Morrison, Carole A.'
'Wright, Paul A.'
'Moggach, Stephen A.'

_publ_section_title
;
 Pore Shape Modification of a Microporous Metal--Organic Framework Using
 High Pressure: Accessing a New Phase with Oversized Guest Molecules
;
_journal_issue 2
_journal_name_full 'Chemistry of Materials'
_journal_page_first 466
_journal_paper_doi 10.1021/acs.chemmater.5b02891
_journal_volume 28
_journal_year 2016
_chemical_formula_moiety 'C24 H12 O12 Sc2'
_chemical_formula_sum 'C24 H12 O12 Sc2'
_chemical_formula_weight 582.26
_space_group_IT_number 70
_space_group_name_Hall '-F 2uv 2vw'
_space_group_name_H-M_alt 'F d d d :2'
_symmetry_cell_setting orthorhombic
_symmetry_Int_Tables_number 70
_symmetry_space_group_name_H-M 'F d d d :2'
_atom_sites_solution_hydrogens difmap
_atom_sites_solution_primary other
_audit_creation_date 2015-06-09
_audit_creation_method CRYSTALS_ver_14.61_build_5555
_cell_angle_alpha 90
_cell_angle_beta 90
_cell_angle_gamma 90
_cell_formula_units_Z 8
_cell_length_a 8.681(4)
_cell_length_b 20.723(7)
_cell_length_c 34.341(13)
_cell_measurement_reflns_used 872
_cell_measurement_temperature 293
_cell_measurement_theta_max 15
_cell_measurement_theta_min 3
_cell_volume 6178(4)
_computing_cell_refinement 'Apex2 (Bruker AXS, 2006)'
_computing_data_collection 'Apex2 (Bruker AXS, 2006)'
_computing_data_reduction 'Apex2 (Bruker AXS, 2006)'
_computing_molecular_graphics 'CAMERON (Watkin et al., 1996)'
_computing_publication_material 'CRYSTALS (Betteridge et al., 2003)'
_computing_structure_refinement 'CRYSTALS (Betteridge et al., 2003)'
_computing_structure_solution 'USER DEFINED STRUCTURE SOLUTION'
_diffrn_ambient_pressure 200000
_diffrn_ambient_temperature 293
_diffrn_measured_fraction_theta_full 0.819
_diffrn_measured_fraction_theta_max 0.780
_diffrn_measurement_device Area
_diffrn_measurement_device_type 'Bruker Kappa Apex2'
_diffrn_measurement_method \w
_diffrn_radiation_monochromator graphite
_diffrn_radiation_probe x-ray
_diffrn_radiation_type 'Mo K\a'
_diffrn_radiation_wavelength 0.71073
_diffrn_reflns_av_R_equivalents 0.103
_diffrn_reflns_limit_h_max 5
_diffrn_reflns_limit_h_min -5
_diffrn_reflns_limit_k_max 15
_diffrn_reflns_limit_k_min -15
_diffrn_reflns_limit_l_max 24
_diffrn_reflns_limit_l_min -24
_diffrn_reflns_number 1772
_diffrn_reflns_theta_full 11.954
_diffrn_reflns_theta_max 15.525
_diffrn_reflns_theta_min 2.612
_diffrn_standards_number 0
_exptl_absorpt_coefficient_mu 0.491
_exptl_absorpt_correction_T_max 0.95
_exptl_absorpt_correction_T_min 0.63
_exptl_absorpt_correction_type multi-scan
_exptl_absorpt_process_details 'SADABS (Siemens, 1996)'
_exptl_crystal_colour colourless
_exptl_crystal_density_diffrn 1.252
_exptl_crystal_density_method 'not measured'
_exptl_crystal_description block
_exptl_crystal_F_000 2352
_exptl_crystal_size_max 0.200
_exptl_crystal_size_mid 0.200
_exptl_crystal_size_min 0.100
_refine_diff_density_max 1.14
_refine_diff_density_min -1.24
_refine_ls_extinction_coef 409.748
_refine_ls_extinction_method 'Larson (1970), Equation 22'
_refine_ls_goodness_of_fit_ref 1.4507
_refine_ls_hydrogen_treatment noref
_refine_ls_matrix_type full
_refine_ls_number_parameters 39
_refine_ls_number_reflns 267
_refine_ls_number_restraints 41
_refine_ls_R_factor_all 0.1792
_refine_ls_R_factor_gt 0.1578
_refine_ls_shift/su_max 0.0038723
_refine_ls_shift/su_mean 0.0003185
_refine_ls_structure_factor_coef Fsqd
_refine_ls_weighting_details
;
 Method= Quasi-Unit weights 
 W = 1.0 or 1./4Fsq 
;
_refine_ls_weighting_scheme calc
_refine_ls_wR_factor_all 0.3360
_refine_ls_wR_factor_gt 0.3206
_refine_ls_wR_factor_ref 0.3360
_reflns_limit_h_max 5
_reflns_limit_h_min 0
_reflns_limit_k_max 15
_reflns_limit_k_min 0
_reflns_limit_l_max 24
_reflns_limit_l_min 0
_reflns_number_gt 196
_reflns_number_total 278
_reflns_threshold_expression I>2.0\s(I)
_oxford_diffrn_Wilson_B_factor 0.00
_oxford_diffrn_Wilson_scale 0.00
_oxford_refine_ls_r_factor_ref 0.1792
_oxford_refine_ls_scale 0.06192(18)
_oxford_reflns_number_all 267
_oxford_reflns_threshold_expression_ref I>-3.0\s(I)
_oxford_structure_analysis_title 'ST3007s in Fddd'
_cod_data_source_file cm5b02891_si_003.cif
_cod_data_source_block SC2BDC3_22dmb_I
_cod_depositor_comments
;
The following automatic conversions were performed:

data item '_atom_sites_solution_primary' value 'Other' was changed to
'other' in accordance with the
/home/saulius/struct/COD-crude-data/automatic-downloads/DataCite-retrospective/ACS/depositions/lib/dictionaries/cif_core.dic
dictionary named 'cif_core.dic' version 2.4.2 last updated on
2011-04-26.

Automatic conversion script
Id: cif_fix_values 6909 2019-04-08 15:41:33Z antanas 
;
_cod_original_sg_symbol_H-M 'F d d d'
_cod_database_code 4003193

loop_
_symmetry_equiv_pos_as_xyz
x,y,z
-x,-y,-z
x,y+1/2,z+1/2
-x,-y+1/2,-z+1/2
x+1/2,y,z+1/2
-x+1/2,-y,-z+1/2
x+1/2,y+1/2,z
-x+1/2,-y+1/2,-z
-x,y+1/4,z+1/4
x,-y+1/4,-z+1/4
-x,y+3/4,z+3/4
x,-y+3/4,-z+3/4
-x+1/2,y+1/4,z+3/4
x+1/2,-y+1/4,-z+3/4
-x+1/2,y+3/4,z+1/4
x+1/2,-y+3/4,-z+1/4
x+1/4,-y,z+1/4
-x+1/4,y,-z+1/4
x+1/4,-y+1/2,z+3/4
-x+1/4,y+1/2,-z+3/4
x+3/4,-y,z+3/4
-x+3/4,y,-z+3/4
x+3/4,-y+1/2,z+1/4
-x+3/4,y+1/2,-z+1/4
-x+1/4,-y+3/4,z+1/2
x+1/4,y+3/4,-z+1/2
-x+1/4,-y+5/4,z+1
x+1/4,y+5/4,-z+1
-x+3/4,-y+3/4,z+1
x+3/4,y+3/4,-z+1
-x+3/4,-y+5/4,z+1/2
x+3/4,y+5/4,-z+1/2

loop_
_atom_site_label
_atom_site_type_symbol
_atom_site_fract_x
_atom_site_fract_y
_atom_site_fract_z
_atom_site_U_iso_or_equiv
_atom_site_occupancy
_atom_site_adp_type
_atom_site_refinement_flags_posn
_atom_site_refinement_flags_adp
Sc1 Sc 0.3750 0.3750 0.6358(3) 0.026(4) 1.0000 Uiso S .
O1 O 0.252(4) 0.3362(10) 0.5913(8) 0.069(6) 1.0000 Uiso . U
O2 O 0.009(4) 0.3330(11) 0.5696(8) 0.069(6) 1.0000 Uiso . U
O3 O 0.244(3) 0.4584(9) 0.6353(7) 0.053(8) 1.0000 Uiso . U
C1 C 0.143(6) 0.3203(18) 0.5705(12) 0.069(6) 1.0000 Uiso D U
C2 C 0.201(3) 0.2837(4) 0.5328(4) 0.069(6) 1.0000 Uiso D U
C3 C 0.0949(13) 0.2646(7) 0.5048(7) 0.069(6) 1.0000 Uiso D U
C4 C 0.144(2) 0.2308(7) 0.4721(5) 0.069(6) 1.0000 Uiso D U
C5 C 0.1250 0.490(2) 0.6250 0.053(8) 1.0000 Uiso DS U
C6 C 0.1250 0.5579(6) 0.6250 0.053(8) 1.0000 Uiso DS U
C7 C 0.2636(10) 0.5914(2) 0.62499(19) 0.066(12) 1.0000 Uiso D U
H3 H -0.0117 0.2743 0.5069 0.0756 1.0000 Uiso . .
H4 H 0.0746 0.2174 0.4522 0.0757 1.0000 Uiso . .
H7 H 0.3583 0.5686 0.6249 0.0773 1.0000 Uiso . .

loop_
_atom_type_symbol
_atom_type_scat_dispersion_real
_atom_type_scat_dispersion_imag
_atom_type_scat_Cromer_Mann_a1
_atom_type_scat_Cromer_Mann_b1
_atom_type_scat_Cromer_Mann_a2
_atom_type_scat_Cromer_Mann_b2
_atom_type_scat_Cromer_Mann_a3
_atom_type_scat_Cromer_Mann_b3
_atom_type_scat_Cromer_Mann_a4
_atom_type_scat_Cromer_Mann_b4
_atom_type_scat_Cromer_Mann_c
_atom_type_scat_source
C 0.0033 0.0016 2.3100 20.8439 1.0200 10.2075 1.5886 0.5687 0.8650 51.6512 0.2156 'International Tables Vol C 4.2.6.8 and 6.1.1.4'
H 0.0000 0.0000 0.4930 10.5109 0.3229 26.1257 0.1402 3.1424 0.0408 57.7998 0.0030 'International Tables Vol C 4.2.6.8 and 6.1.1.4'
O 0.0106 0.0060 3.0485 13.2771 2.2868 5.7011 1.5463 0.3239 0.8670 32.9089 0.2508 'International Tables Vol C 4.2.6.8 and 6.1.1.4'
Sc 0.2519 0.3716 9.1890 9.0213 7.3679 0.5729 1.6409 136.1080 1.4680 51.3531 1.3329 'International Tables Vol C 4.2.6.8 and 6.1.1.4'

loop_
_geom_angle_atom_site_label_1
_geom_angle_site_symmetry_1
_geom_angle_atom_site_label_2
_geom_angle_atom_site_label_3
_geom_angle_site_symmetry_3
_geom_angle
_geom_angle_publ_flag
O2 18_556 Sc1 O2 16_556 87.0(16) yes
O2 18_556 Sc1 O3 29_554 87.9(10) yes
O2 16_556 Sc1 O3 29_554 92.8(10) yes
O2 18_556 Sc1 O1 29_554 177.6(12) yes
O2 16_556 Sc1 O1 29_554 95.4(11) yes
O3 29_554 Sc1 O1 29_554 92.1(10) yes
O2 18_556 Sc1 O1 . 95.4(11) yes
O2 16_556 Sc1 O1 . 177.6(12) yes
O3 29_554 Sc1 O1 . 87.1(10) yes
O1 29_554 Sc1 O1 . 82.2(17) yes
O2 18_556 Sc1 O3 . 92.8(10) yes
O2 16_556 Sc1 O3 . 87.9(10) yes
O3 29_554 Sc1 O3 . 179.0(14) yes
O1 29_554 Sc1 O3 . 87.1(10) yes
O1 . Sc1 O3 . 92.1(10) yes
Sc1 . O1 C1 . 161(3) yes
Sc1 16_456 O2 C1 . 128(3) yes
Sc1 . O3 C5 . 151(3) yes
O1 . C1 O2 . 135(5) yes
O1 . C1 C2 . 111(3) yes
O2 . C1 C2 . 113(3) yes
C1 . C2 C4 8_556 120.6(12) yes
C1 . C2 C3 . 119.7(9) yes
C4 8_556 C2 C3 . 119.8(9) yes
C2 . C3 C4 . 120.0(9) yes
C2 . C3 H3 . 122.1 no
C4 . C3 H3 . 117.9 no
C3 . C4 C2 8_556 120.2(12) yes
C3 . C4 H4 . 122.0 no
C2 8_556 C4 H4 . 117.7 no
O3 . C5 O3 18_556 119(5) yes
O3 . C5 C6 . 121(2) yes
O3 18_556 C5 C6 . 121(2) yes
C5 . C6 C7 18_556 120.0(5) yes
C5 . C6 C7 . 120.0(5) yes
C7 18_556 C6 C7 . 120.0(10) yes
C7 10_566 C7 C6 . 120.0(5) yes
C7 10_566 C7 H7 . 120.0 no
C6 . C7 H7 . 120.0 no

loop_
_geom_bond_atom_site_label_1
_geom_bond_atom_site_label_2
_geom_bond_site_symmetry_2
_geom_bond_distance
_geom_bond_publ_flag
Sc1 O2 18_556 2.11(3) yes
Sc1 O2 16_556 2.11(3) yes
Sc1 O3 29_554 2.07(2) yes
Sc1 O1 29_554 2.03(3) yes
Sc1 O1 . 2.03(3) yes
Sc1 O3 . 2.07(2) yes
O1 C1 . 1.23(4) yes
O2 C1 . 1.19(5) yes
O3 C5 . 1.27(3) yes
C1 C2 . 1.58(4) yes
C2 C4 8_556 1.390(9) yes
C2 C3 . 1.388(9) yes
C3 C4 . 1.391(9) yes
C3 H3 . 0.950 no
C4 H4 . 0.952 no
C5 C6 . 1.41(5) yes
C6 C7 18_556 1.390(6) yes
C6 C7 . 1.390(6) yes
C7 C7 10_566 1.391(9) yes
C7 H7 . 0.949 no
